data_4341016
loop_
_publ_author_name
'Kulmaczewski, Rafal'
'Shepherd, Helena J.'
'Cespedes, Oscar'
'Halcrow, Malcolm A.'

_publ_section_title
;
 A homologous series of [Fe(H&#x2082;Bpz&#x2082;)&#x2082;(L)]
 spin-crossover complexes with annelated bipyridyl co-ligands.
;
_journal_issue 18
_journal_name_full 'Inorganic chemistry'
_journal_page_first 9809
_journal_page_last 9817
_journal_paper_doi 10.1021/ic501402q
_journal_volume 53
_journal_year 2014
_chemical_formula_moiety 'C30 H26 B2 Fe N12, 1.5[C7 H8]'
_chemical_formula_sum 'C40.5 H38 B2 Fe N12'
_chemical_formula_weight 770.30
_chemical_name_systematic
;
Bis[di(pyrazol-1-yl)dihydridoborate][dipyrido[3,2-a:2'3'-c]phenazine]-
iron(II) sesqui-toluene solvate
;
_space_group_IT_number 2
_symmetry_cell_setting triclinic
_symmetry_space_group_name_Hall '-P 1'
_symmetry_space_group_name_H-M 'P -1'
_atom_sites_solution_hydrogens geom
_atom_sites_solution_primary direct
_atom_sites_solution_secondary difmap
_audit_creation_method SHELXL-97
_cell_angle_alpha 83.295(7)
_cell_angle_beta 87.006(7)
_cell_angle_gamma 87.247(6)
_cell_formula_units_Z 2
_cell_length_a 10.2347(7)
_cell_length_b 11.3726(8)
_cell_length_c 16.6216(16)
_cell_measurement_reflns_used 1657
_cell_measurement_temperature 220(2)
_cell_measurement_theta_max 24.06
_cell_measurement_theta_min 3.04
_cell_volume 1917.1(3)
_computing_cell_refinement 'CrysAlisPro, Agilent Technologies'
_computing_data_collection 'CrysAlisPro, Agilent Technologies'
_computing_data_reduction 'CrysAlisPro, Agilent Technologies'
_computing_molecular_graphics 'XSEED (Barbour, 2001)'
_computing_publication_material 'local program'
_computing_structure_refinement 'SHELXL-97 (Sheldrick, 1997)'
_computing_structure_solution 'SHELXS-97 (Sheldrick, 1990)'
_diffrn_ambient_temperature 220(2)
_diffrn_detector_area_resol_mean 5.3095
_diffrn_measured_fraction_theta_full 0.992
_diffrn_measured_fraction_theta_max 0.992
_diffrn_measurement_device_type 'SuperNova, Dual, Cu at zero, Atlas'
_diffrn_measurement_method '\w scans'
_diffrn_radiation_monochromator mirror
_diffrn_radiation_source 'SuperNova (Mo) X-ray Source'
_diffrn_radiation_type MoK\a
_diffrn_radiation_wavelength 0.71073
_diffrn_reflns_av_R_equivalents 0.0721
_diffrn_reflns_av_sigmaI/netI 0.1416
_diffrn_reflns_limit_h_max 11
_diffrn_reflns_limit_h_min -12
_diffrn_reflns_limit_k_max 13
_diffrn_reflns_limit_k_min -13
_diffrn_reflns_limit_l_max 19
_diffrn_reflns_limit_l_min -17
_diffrn_reflns_number 12329
_diffrn_reflns_theta_full 25.03
_diffrn_reflns_theta_max 25.03
_diffrn_reflns_theta_min 2.75
_diffrn_standards_decay_% 0
_diffrn_standards_interval_count 0
_diffrn_standards_interval_time 0
_diffrn_standards_number 0
_exptl_absorpt_coefficient_mu 0.441
_exptl_absorpt_correction_T_max 1.000
_exptl_absorpt_correction_T_min 0.560
_exptl_absorpt_correction_type multi-scan
_exptl_absorpt_process_details
; 
CrysAlisPro, Agilent Technologies,
Version 1.171.36.24 (release 03-12-2012 CrysAlis171 .NET)
Empirical absorption correction using spherical harmonics,
 implemented in SCALE3 ABSPACK scaling algorithm.
;
_exptl_crystal_colour violet
_exptl_crystal_density_diffrn 1.334
_exptl_crystal_density_method 'not measured'
_exptl_crystal_description fragment
_exptl_crystal_F_000 802
_exptl_crystal_size_max 0.26
_exptl_crystal_size_mid 0.18
_exptl_crystal_size_min 0.15
_refine_diff_density_max 0.468
_refine_diff_density_min -0.348
_refine_diff_density_rms 0.070
_refine_ls_extinction_method none
_refine_ls_goodness_of_fit_ref 1.033
_refine_ls_hydrogen_treatment constr
_refine_ls_matrix_type full
_refine_ls_number_parameters 483
_refine_ls_number_reflns 6733
_refine_ls_number_restraints 0
_refine_ls_restrained_S_all 1.033
_refine_ls_R_factor_all 0.1546
_refine_ls_R_factor_gt 0.0743
_refine_ls_shift/su_max 0.000
_refine_ls_shift/su_mean 0.000
_refine_ls_structure_factor_coef Fsqd
_refine_ls_weighting_details 'calc w=1/[\s^2^(Fo^2^)+(0.0645P)^2^+0.0000P] where P=(Fo^2^+2Fc^2^)/3'
_refine_ls_weighting_scheme calc
_refine_ls_wR_factor_gt 0.1540
_refine_ls_wR_factor_ref 0.1956
_reflns_number_gt 3554
_reflns_number_total 6733
_reflns_threshold_expression >2sigma(I)
_cod_data_source_file ic501402q_si_005.cif
_cod_data_source_block rk35220
_cod_depositor_comments
;
The following automatic conversions were performed:

'_symmetry_cell_setting' value 'Triclinic' changed to 'triclinic'
according to
/home/saulius/struct/COD-crude-data--automatic-downloads/rss-feeds/ACS/lib/dictionaries/cif_core.dic
dictionary named 'cif_core.dic' version 2.4.2 from 2011-04-26.

Automatic conversion script
Id: cif_fix_values 2281 2013-09-26 08:29:07Z andrius 

 Adding full bibliography for 4340990--4341018.cif.
;
_cod_original_formula_sum 'C40.50 H38 B2 Fe N12'
_cod_database_code 4341016

loop_
_symmetry_equiv_pos_as_xyz
'x, y, z'
'-x, -y, -z'

loop_
_atom_site_label
_atom_site_type_symbol
_atom_site_fract_x
_atom_site_fract_y
_atom_site_fract_z
_atom_site_U_iso_or_equiv
_atom_site_adp_type
_atom_site_occupancy
_atom_site_symmetry_multiplicity
_atom_site_calc_flag
_atom_site_refinement_flags
Fe1 Fe 0.42464(7) 0.20229(6) 0.25786(5) 0.0391(3) Uani 1 1 d .
B2 B 0.4246(7) 0.4381(6) 0.3718(5) 0.058(2) Uani 1 1 d .
H2A H 0.4468 0.4968 0.4070 0.069 Uiso 1 1 calc R
H2B H 0.3341 0.4553 0.3561 0.069 Uiso 1 1 calc R
N3 N 0.4360(4) 0.3140(4) 0.4182(3) 0.0499(12) Uani 1 1 d .
N4 N 0.4113(4) 0.2126(4) 0.3842(3) 0.0480(12) Uani 1 1 d .
C5 C 0.4141(6) 0.1260(5) 0.4441(4) 0.0573(16) Uani 1 1 d .
H5 H 0.4017 0.0462 0.4378 0.069 Uiso 1 1 calc R
C6 C 0.4371(7) 0.1652(6) 0.5167(4) 0.074(2) Uani 1 1 d .
H6 H 0.4422 0.1206 0.5678 0.089 Uiso 1 1 calc R
C7 C 0.4509(6) 0.2834(6) 0.4977(4) 0.0660(19) Uani 1 1 d .
H7 H 0.4685 0.3362 0.5349 0.079 Uiso 1 1 calc R
N8 N 0.5172(4) 0.4472(4) 0.2954(3) 0.0562(14) Uani 1 1 d .
N9 N 0.5190(4) 0.3678(4) 0.2394(3) 0.0431(11) Uani 1 1 d .
C10 C 0.6048(5) 0.4094(5) 0.1813(4) 0.0535(15) Uani 1 1 d .
H10 H 0.6270 0.3718 0.1347 0.064 Uiso 1 1 calc R
C11 C 0.6571(6) 0.5125(5) 0.1965(5) 0.069(2) Uani 1 1 d .
H11 H 0.7189 0.5582 0.1646 0.082 Uiso 1 1 calc R
C12 C 0.5981(6) 0.5325(5) 0.2685(5) 0.0642(18) Uani 1 1 d .
H12 H 0.6124 0.5981 0.2960 0.077 Uiso 1 1 calc R
B13 B 0.5369(7) -0.0771(6) 0.2151(5) 0.062(2) Uani 1 1 d .
H13A H 0.5702 -0.1596 0.2173 0.074 Uiso 1 1 calc R
H13B H 0.5251 -0.0467 0.1582 0.074 Uiso 1 1 calc R
N14 N 0.6351(5) -0.0032(4) 0.2511(3) 0.0538(13) Uani 1 1 d .
N15 N 0.6117(4) 0.1138(4) 0.2594(3) 0.0482(12) Uani 1 1 d .
C16 C 0.7214(6) 0.1520(6) 0.2848(4) 0.0683(19) Uani 1 1 d .
H16 H 0.7334 0.2301 0.2952 0.082 Uiso 1 1 calc R
C17 C 0.8149(7) 0.0613(7) 0.2937(5) 0.091(2) Uani 1 1 d .
H17 H 0.9001 0.0650 0.3116 0.109 Uiso 1 1 calc R
C18 C 0.7590(6) -0.0346(6) 0.2713(4) 0.076(2) Uani 1 1 d .
H18 H 0.7996 -0.1103 0.2701 0.091 Uiso 1 1 calc R
N19 N 0.4035(5) -0.0709(4) 0.2641(3) 0.0535(13) Uani 1 1 d .
N20 N 0.3380(4) 0.0341(4) 0.2745(3) 0.0495(12) Uani 1 1 d .
C21 C 0.2216(6) 0.0040(6) 0.3084(4) 0.0664(18) Uani 1 1 d .
H21 H 0.1557 0.0587 0.3235 0.080 Uiso 1 1 calc R
C22 C 0.2098(8) -0.1166(7) 0.3185(5) 0.086(2) Uani 1 1 d .
H22 H 0.1373 -0.1594 0.3403 0.104 Uiso 1 1 calc R
C23 C 0.3257(8) -0.1595(6) 0.2901(5) 0.077(2) Uani 1 1 d .
H23 H 0.3487 -0.2403 0.2889 0.092 Uiso 1 1 calc R
N24 N 0.2294(4) 0.2789(3) 0.2417(2) 0.0376(10) Uani 1 1 d .
C25 C 0.1883(5) 0.2871(4) 0.1648(3) 0.0366(12) Uani 1 1 d .
C26 C 0.0600(5) 0.3251(4) 0.1446(3) 0.0367(12) Uani 1 1 d .
C27 C -0.0270(5) 0.3531(4) 0.2065(3) 0.0446(14) Uani 1 1 d .
H27 H -0.1135 0.3789 0.1954 0.054 Uiso 1 1 calc R
C28 C 0.0135(5) 0.3431(4) 0.2839(3) 0.0465(14) Uani 1 1 d .
H28 H -0.0450 0.3613 0.3266 0.056 Uiso 1 1 calc R
C29 C 0.1413(5) 0.3060(5) 0.2990(3) 0.0481(14) Uani 1 1 d .
H29 H 0.1674 0.2995 0.3528 0.058 Uiso 1 1 calc R
N30 N 0.4042(4) 0.2165(4) 0.1285(3) 0.0426(11) Uani 1 1 d .
C31 C 0.2835(5) 0.2546(4) 0.1027(3) 0.0354(12) Uani 1 1 d .
C32 C 0.2510(5) 0.2603(4) 0.0225(3) 0.0403(13) Uani 1 1 d .
C33 C 0.3466(5) 0.2283(5) -0.0343(3) 0.0493(15) Uani 1 1 d .
H33 H 0.3283 0.2317 -0.0894 0.059 Uiso 1 1 calc R
C34 C 0.4677(6) 0.1918(5) -0.0083(3) 0.0533(15) Uani 1 1 d .
H34 H 0.5336 0.1694 -0.0457 0.064 Uiso 1 1 calc R
C35 C 0.4940(5) 0.1875(5) 0.0724(4) 0.0515(15) Uani 1 1 d .
H35 H 0.5787 0.1631 0.0886 0.062 Uiso 1 1 calc R
C36 C 0.1183(5) 0.3004(4) -0.0006(3) 0.0383(13) Uani 1 1 d .
C37 C 0.0257(5) 0.3325(4) 0.0596(3) 0.0395(13) Uani 1 1 d .
N38 N 0.0922(4) 0.3080(4) -0.0784(3) 0.0454(12) Uani 1 1 d .
N39 N -0.0968(4) 0.3701(4) 0.0431(3) 0.0483(12) Uani 1 1 d .
C40 C -0.0318(6) 0.3443(4) -0.0967(3) 0.0469(15) Uani 1 1 d .
C41 C -0.0678(6) 0.3523(5) -0.1777(4) 0.0586(17) Uani 1 1 d .
H41 H -0.0069 0.3302 -0.2181 0.070 Uiso 1 1 calc R
C42 C -0.1911(7) 0.3922(5) -0.1977(4) 0.070(2) Uani 1 1 d .
H42 H -0.2136 0.3996 -0.2522 0.084 Uiso 1 1 calc R
C43 C -0.2845(7) 0.4223(5) -0.1382(5) 0.071(2) Uani 1 1 d .
H43 H -0.3697 0.4471 -0.1531 0.085 Uiso 1 1 calc R
C44 C -0.2538(6) 0.4160(5) -0.0586(4) 0.0621(18) Uani 1 1 d .
H44 H -0.3167 0.4372 -0.0190 0.074 Uiso 1 1 calc R
C45 C -0.1253(5) 0.3771(4) -0.0369(4) 0.0488(15) Uani 1 1 d .
C46 C 0.0764(8) -0.0216(9) 0.0254(5) 0.078(4) Uiso 0.50 1 d PG
C47 C -0.0417(10) 0.0160(10) 0.0612(5) 0.090(5) Uiso 0.50 1 d PG
H47 H -0.0486 0.0221 0.1172 0.108 Uiso 0.50 1 calc PR
C48 C -0.1495(8) 0.0447(11) 0.0141(8) 0.127(7) Uiso 0.50 1 d PG
H48 H -0.2294 0.0702 0.0383 0.152 Uiso 0.50 1 calc PR
C49 C -0.1392(10) 0.0357(10) -0.0687(7) 0.130(7) Uiso 0.50 1 d PG
H49 H -0.2122 0.0551 -0.1005 0.156 Uiso 0.50 1 calc PR
C50 C -0.0211(12) -0.0020(10) -0.1044(5) 0.100(5) Uiso 0.50 1 d PG
H50 H -0.0142 -0.0081 -0.1604 0.120 Uiso 0.50 1 calc PR
C51 C 0.0867(10) -0.0306(9) -0.0574(6) 0.094(5) Uiso 0.50 1 d PG
H51 H 0.1666 -0.0561 -0.0815 0.113 Uiso 0.50 1 calc PR
C52 C 0.1909(11) -0.0529(12) 0.0656(8) 0.130(7) Uiso 0.50 1 d PG
H52A H 0.2592 -0.0759 0.0270 0.196 Uiso 0.50 1 calc PR
H52B H 0.1754 -0.1188 0.1070 0.196 Uiso 0.50 1 calc PR
H52C H 0.2182 0.0142 0.0907 0.196 Uiso 0.50 1 calc PR
C53 C 0.0337(10) 0.3190(9) 0.5573(6) 0.106(3) Uani 1 1 d .
C54 C -0.0865(10) 0.3761(8) 0.5529(6) 0.113(3) Uani 1 1 d .
H54 H -0.1015 0.4463 0.5774 0.136 Uiso 1 1 calc R
C55 C -0.1891(11) 0.3325(10) 0.5124(7) 0.127(3) Uani 1 1 d .
H55 H -0.2695 0.3758 0.5088 0.152 Uiso 1 1 calc R
C56 C -0.1737(11) 0.2320(12) 0.4796(6) 0.133(4) Uani 1 1 d .
H56 H -0.2431 0.2021 0.4543 0.159 Uiso 1 1 calc R
C57 C -0.0497(13) 0.1706(10) 0.4834(6) 0.130(4) Uani 1 1 d .
H57 H -0.0370 0.0996 0.4597 0.156 Uiso 1 1 calc R
C58 C 0.0539(10) 0.2131(9) 0.5216(6) 0.109(3) Uani 1 1 d .
H58 H 0.1355 0.1716 0.5235 0.130 Uiso 1 1 calc R
C59 C 0.1417(10) 0.3614(9) 0.6004(6) 0.135(4) Uani 1 1 d .
H59A H 0.1581 0.4428 0.5793 0.203 Uiso 1 1 calc R
H59B H 0.2201 0.3121 0.5924 0.203 Uiso 1 1 calc R
H59C H 0.1176 0.3573 0.6579 0.203 Uiso 1 1 calc R

loop_
_atom_site_aniso_label
_atom_site_aniso_U_11
_atom_site_aniso_U_22
_atom_site_aniso_U_33
_atom_site_aniso_U_23
_atom_site_aniso_U_13
_atom_site_aniso_U_12
Fe1 0.0384(4) 0.0372(4) 0.0443(5) -0.0152(3) -0.0021(3) -0.0010(3)
B2 0.059(4) 0.038(4) 0.082(6) -0.031(4) -0.004(4) -0.003(3)
N3 0.049(3) 0.050(3) 0.056(3) -0.027(2) -0.008(2) 0.001(2)
N4 0.048(3) 0.039(3) 0.057(3) -0.008(2) -0.009(2) 0.003(2)
C5 0.068(4) 0.039(3) 0.064(4) -0.007(3) -0.004(3) 0.007(3)
C6 0.098(6) 0.069(5) 0.052(5) 0.000(4) -0.008(4) 0.020(4)
C7 0.072(4) 0.080(5) 0.052(4) -0.032(4) -0.010(3) 0.009(4)
N8 0.046(3) 0.038(3) 0.087(4) -0.015(3) -0.009(3) -0.006(2)
N9 0.038(3) 0.035(2) 0.056(3) -0.009(2) 0.006(2) -0.002(2)
C10 0.046(3) 0.048(4) 0.063(4) 0.001(3) 0.007(3) 0.008(3)
C11 0.048(4) 0.044(4) 0.109(6) 0.013(4) 0.001(4) -0.012(3)
C12 0.063(4) 0.035(3) 0.097(6) -0.014(4) -0.001(4) -0.008(3)
B13 0.071(5) 0.043(4) 0.073(5) -0.025(4) 0.006(4) 0.004(3)
N14 0.060(3) 0.044(3) 0.057(3) -0.012(2) 0.000(3) 0.001(2)
N15 0.049(3) 0.045(3) 0.053(3) -0.012(2) -0.006(2) -0.001(2)
C16 0.055(4) 0.061(4) 0.093(5) -0.020(4) -0.020(4) -0.003(3)
C17 0.049(4) 0.088(6) 0.137(7) -0.016(5) -0.019(5) -0.001(4)
C18 0.058(4) 0.065(5) 0.100(6) -0.002(4) 0.004(4) 0.019(4)
N19 0.061(3) 0.047(3) 0.056(3) -0.017(2) -0.002(3) -0.014(2)
N20 0.049(3) 0.045(3) 0.057(3) -0.017(2) 0.002(2) -0.012(2)
C21 0.054(4) 0.073(5) 0.076(5) -0.021(4) 0.006(4) -0.019(3)
C22 0.081(6) 0.077(5) 0.107(6) -0.019(5) -0.005(5) -0.041(4)
C23 0.092(6) 0.048(4) 0.096(6) -0.014(4) -0.004(5) -0.033(4)
N24 0.045(3) 0.034(2) 0.036(3) -0.011(2) 0.000(2) -0.0031(19)
C25 0.035(3) 0.025(3) 0.051(4) -0.007(2) 0.000(3) -0.003(2)
C26 0.037(3) 0.030(3) 0.044(3) -0.011(2) 0.000(3) 0.000(2)
C27 0.040(3) 0.041(3) 0.054(4) -0.013(3) 0.005(3) 0.001(2)
C28 0.048(3) 0.040(3) 0.052(4) -0.016(3) 0.012(3) 0.001(2)
C29 0.050(4) 0.048(3) 0.047(4) -0.015(3) 0.007(3) 0.000(3)
N30 0.033(2) 0.046(3) 0.051(3) -0.016(2) -0.002(2) 0.0016(19)
C31 0.039(3) 0.030(3) 0.039(3) -0.012(2) 0.000(3) 0.001(2)
C32 0.037(3) 0.037(3) 0.050(4) -0.017(3) -0.004(3) 0.004(2)
C33 0.054(4) 0.049(3) 0.048(4) -0.017(3) -0.006(3) -0.003(3)
C34 0.055(4) 0.061(4) 0.047(4) -0.022(3) 0.010(3) 0.001(3)
C35 0.037(3) 0.060(4) 0.061(4) -0.025(3) -0.002(3) 0.008(3)
C36 0.041(3) 0.034(3) 0.042(3) -0.012(2) -0.006(3) -0.003(2)
C37 0.039(3) 0.031(3) 0.049(4) -0.007(2) -0.006(3) -0.004(2)
N38 0.055(3) 0.040(3) 0.044(3) -0.012(2) -0.015(2) -0.004(2)
N39 0.045(3) 0.040(3) 0.061(3) -0.010(2) -0.009(2) 0.000(2)
C40 0.054(4) 0.035(3) 0.054(4) -0.005(3) -0.015(3) -0.010(3)
C41 0.076(4) 0.047(3) 0.055(4) -0.004(3) -0.021(4) -0.008(3)
C42 0.088(5) 0.056(4) 0.069(5) 0.003(4) -0.035(5) -0.016(4)
C43 0.062(4) 0.057(4) 0.095(6) 0.001(4) -0.039(5) -0.003(3)
C44 0.054(4) 0.048(4) 0.086(5) -0.002(3) -0.025(4) -0.005(3)
C45 0.050(4) 0.033(3) 0.064(4) 0.003(3) -0.016(3) -0.008(2)
C53 0.103(7) 0.092(7) 0.112(7) 0.013(6) 0.035(6) -0.006(6)
C54 0.092(7) 0.081(6) 0.155(9) 0.014(6) 0.036(7) 0.006(5)
C55 0.114(9) 0.112(9) 0.144(10) 0.009(7) 0.030(7) -0.007(7)
C56 0.130(10) 0.156(11) 0.110(8) -0.018(8) 0.006(7) 0.012(8)
C57 0.157(11) 0.145(10) 0.084(7) -0.024(6) 0.026(7) 0.017(9)
C58 0.116(8) 0.116(8) 0.088(7) -0.011(6) 0.030(6) 0.023(6)
C59 0.115(8) 0.132(9) 0.156(10) -0.007(7) 0.020(7) -0.027(7)

loop_
_atom_type_symbol
_atom_type_description
_atom_type_scat_dispersion_real
_atom_type_scat_dispersion_imag
_atom_type_scat_source
C C 0.0033 0.0016 'International Tables Vol C Tables 4.2.6.8 and 6.1.1.4'
H H 0.0000 0.0000 'International Tables Vol C Tables 4.2.6.8 and 6.1.1.4'
B B 0.0013 0.0007 'International Tables Vol C Tables 4.2.6.8 and 6.1.1.4'
Fe Fe 0.3463 0.8444 'International Tables Vol C Tables 4.2.6.8 and 6.1.1.4'
N N 0.0061 0.0033 'International Tables Vol C Tables 4.2.6.8 and 6.1.1.4'

loop_
_geom_angle_atom_site_label_1
_geom_angle_atom_site_label_2
_geom_angle_atom_site_label_3
_geom_angle
_geom_angle_site_symmetry_3
N4 Fe1 N15 94.40(16) .
N4 Fe1 N20 91.02(17) .
N15 Fe1 N20 88.85(17) .
N4 Fe1 N9 89.99(17) .
N15 Fe1 N9 88.93(16) .
N20 Fe1 N9 177.63(18) .
N4 Fe1 N30 168.37(16) .
N15 Fe1 N30 96.99(16) .
N20 Fe1 N30 91.53(16) .
N9 Fe1 N30 87.91(16) .
N4 Fe1 N24 92.69(16) .
N15 Fe1 N24 171.79(15) .
N20 Fe1 N24 86.89(16) .
N9 Fe1 N24 95.21(15) .
N30 Fe1 N24 76.12(15) .
N3 B2 N8 110.6(5) .
N3 B2 H2A 109.5 .
N8 B2 H2A 109.5 .
N3 B2 H2B 109.5 .
N8 B2 H2B 109.5 .
H2A B2 H2B 108.1 .
C7 N3 N4 107.8(5) .
C7 N3 B2 128.6(5) .
N4 N3 B2 122.9(4) .
C5 N4 N3 105.7(4) .
C5 N4 Fe1 128.9(4) .
N3 N4 Fe1 123.1(4) .
N4 C5 C6 112.3(5) .
N4 C5 H5 123.8 .
C6 C5 H5 123.9 .
C7 C6 C5 104.0(6) .
C7 C6 H6 128.0 .
C5 C6 H6 128.0 .
N3 C7 C6 110.2(5) .
N3 C7 H7 124.9 .
C6 C7 H7 124.9 .
C12 N8 N9 108.6(5) .
C12 N8 B2 128.5(5) .
N9 N8 B2 122.7(5) .
C10 N9 N8 104.5(4) .
C10 N9 Fe1 130.4(4) .
N8 N9 Fe1 124.4(4) .
N9 C10 C11 113.0(6) .
N9 C10 H10 123.5 .
C11 C10 H10 123.5 .
C12 C11 C10 102.9(6) .
C12 C11 H11 128.5 .
C10 C11 H11 128.5 .
N8 C12 C11 111.0(6) .
N8 C12 H12 124.5 .
C11 C12 H12 124.5 .
N14 B13 N19 109.5(5) .
N14 B13 H13A 109.8 .
N19 B13 H13A 109.8 .
N14 B13 H13B 109.8 .
N19 B13 H13B 109.8 .
H13A B13 H13B 108.2 .
C18 N14 N15 108.9(5) .
C18 N14 B13 128.2(5) .
N15 N14 B13 122.6(4) .
C16 N15 N14 106.3(4) .
C16 N15 Fe1 127.3(4) .
N14 N15 Fe1 125.1(3) .
N15 C16 C17 110.5(5) .
N15 C16 H16 124.7 .
C17 C16 H16 124.7 .
C18 C17 C16 105.7(6) .
C18 C17 H17 127.1 .
C16 C17 H17 127.1 .
N14 C18 C17 108.5(6) .
N14 C18 H18 125.7 .
C17 C18 H18 125.7 .
C23 N19 N20 108.9(5) .
C23 N19 B13 128.0(6) .
N20 N19 B13 122.2(5) .
C21 N20 N19 105.0(5) .
C21 N20 Fe1 129.6(4) .
N19 N20 Fe1 124.6(3) .
N20 C21 C22 111.7(6) .
N20 C21 H21 124.1 .
C22 C21 H21 124.1 .
C23 C22 C21 104.1(7) .
C23 C22 H22 127.9 .
C21 C22 H22 127.9 .
N19 C23 C22 110.2(6) .
N19 C23 H23 124.9 .
C22 C23 H23 124.9 .
C29 N24 C25 116.9(4) .
C29 N24 Fe1 127.5(3) .
C25 N24 Fe1 115.1(3) .
N24 C25 C26 122.7(5) .
N24 C25 C31 116.8(4) .
C26 C25 C31 120.5(4) .
C27 C26 C25 117.9(5) .
C27 C26 C37 123.6(5) .
C25 C26 C37 118.6(5) .
C28 C27 C26 119.5(5) .
C28 C27 H27 120.3 .
C26 C27 H27 120.3 .
C27 C28 C29 119.4(5) .
C27 C28 H28 120.3 .
C29 C28 H28 120.3 .
N24 C29 C28 123.6(5) .
N24 C29 H29 118.2 .
C28 C29 H29 118.2 .
C35 N30 C31 117.3(4) .
C35 N30 Fe1 127.3(3) .
C31 N30 Fe1 115.4(3) .
N30 C31 C32 122.8(5) .
N30 C31 C25 116.1(4) .
C32 C31 C25 121.1(4) .
C31 C32 C33 118.4(5) .
C31 C32 C36 119.7(5) .
C33 C32 C36 121.8(5) .
C34 C33 C32 118.5(5) .
C34 C33 H33 120.8 .
C32 C33 H33 120.8 .
C33 C34 C35 120.5(6) .
C33 C34 H34 119.8 .
C35 C34 H34 119.8 .
N30 C35 C34 122.6(5) .
N30 C35 H35 118.7 .
C34 C35 H35 118.7 .
N38 C36 C37 122.9(4) .
N38 C36 C32 117.8(5) .
C37 C36 C32 119.3(4) .
N39 C37 C36 122.6(4) .
N39 C37 C26 116.5(5) .
C36 C37 C26 120.9(4) .
C36 N38 C40 115.8(5) .
C37 N39 C45 115.1(5) .
N38 C40 C41 119.2(6) .
N38 C40 C45 121.8(5) .
C41 C40 C45 119.0(5) .
C42 C41 C40 120.0(7) .
C42 C41 H41 120.0 .
C40 C41 H41 120.0 .
C41 C42 C43 121.0(6) .
C41 C42 H42 119.5 .
C43 C42 H42 119.5 .
C44 C43 C42 121.0(6) .
C44 C43 H43 119.5 .
C42 C43 H43 119.5 .
C43 C44 C45 118.9(7) .
C43 C44 H44 120.6 .
C45 C44 H44 120.6 .
N39 C45 C40 121.8(5) .
N39 C45 C44 118.0(6) .
C40 C45 C44 120.1(5) .
C52 C46 C47 125.6 .
C52 C46 C51 114.4 .
C47 C46 C51 120.0 .
C52 C46 C46 178.6(6) 2
C47 C46 C46 53.0(6) 2
C51 C46 C46 67.0(6) 2
C46 C47 C48 120.0 .
C46 C47 H47 120.0 .
C48 C47 H47 120.0 .
C49 C48 C47 120.0 .
C49 C48 H48 120.0 .
C47 C48 H48 120.0 .
C48 C49 C50 120.0 .
C48 C49 H49 120.0 .
C50 C49 H49 120.0 .
C51 C50 C49 120.0 .
C51 C50 H50 120.0 .
C49 C50 H50 120.0 .
C50 C51 C46 120.0 .
C50 C51 H51 120.0 .
C46 C51 H51 120.0 .
C46 C52 H52A 109.5 .
C46 C52 H52B 109.5 .
H52A C52 H52B 109.5 .
C46 C52 H52C 109.5 .
H52A C52 H52C 109.5 .
H52B C52 H52C 109.5 .
C54 C53 C58 118.4(10) .
C54 C53 C59 122.8(10) .
C58 C53 C59 118.7(9) .
C53 C54 C55 121.7(10) .
C53 C54 H54 119.1 .
C55 C54 H54 119.1 .
C56 C55 C54 121.2(10) .
C56 C55 H55 119.4 .
C54 C55 H55 119.4 .
C55 C56 C57 118.2(11) .
C55 C56 H56 120.9 .
C57 C56 H56 120.9 .
C58 C57 C56 121.6(11) .
C58 C57 H57 119.2 .
C56 C57 H57 119.2 .
C57 C58 C53 118.8(9) .
C57 C58 H58 120.6 .
C53 C58 H58 120.6 .
C53 C59 H59A 109.5 .
C53 C59 H59B 109.5 .
H59A C59 H59B 109.5 .
C53 C59 H59C 109.5 .
H59A C59 H59C 109.5 .
H59B C59 H59C 109.5 .

loop_
_geom_bond_atom_site_label_1
_geom_bond_atom_site_label_2
_geom_bond_distance
_geom_bond_site_symmetry_2
Fe1 N4 2.114(5) .
Fe1 N15 2.119(4) .
Fe1 N20 2.130(4) .
Fe1 N9 2.139(4) .
Fe1 N30 2.158(4) .
Fe1 N24 2.159(4) .
B2 N3 1.529(8) .
B2 N8 1.542(9) .
B2 H2A 0.9800 .
B2 H2B 0.9800 .
N3 C7 1.341(7) .
N3 N4 1.382(5) .
N4 C5 1.317(7) .
C5 C6 1.369(8) .
C5 H5 0.9400 .
C6 C7 1.357(9) .
C6 H6 0.9400 .
C7 H7 0.9400 .
N8 C12 1.327(8) .
N8 N9 1.369(6) .
N9 C10 1.331(7) .
C10 C11 1.367(8) .
C10 H10 0.9400 .
C11 C12 1.352(9) .
C11 H11 0.9400 .
C12 H12 0.9400 .
B13 N14 1.528(8) .
B13 N19 1.556(9) .
B13 H13A 0.9800 .
B13 H13B 0.9800 .
N14 C18 1.350(7) .
N14 N15 1.362(6) .
N15 C16 1.329(6) .
C16 C17 1.373(8) .
C16 H16 0.9400 .
C17 C18 1.353(9) .
C17 H17 0.9400 .
C18 H18 0.9400 .
N19 C23 1.332(8) .
N19 N20 1.365(6) .
N20 C21 1.334(8) .
C21 C22 1.373(9) .
C21 H21 0.9400 .
C22 C23 1.345(10) .
C22 H22 0.9400 .
C23 H23 0.9400 .
N24 C29 1.330(7) .
N24 C25 1.358(6) .
C25 C26 1.408(6) .
C25 C31 1.448(7) .
C26 C27 1.381(7) .
C26 C37 1.465(7) .
C27 C28 1.362(7) .
C27 H27 0.9400 .
C28 C29 1.382(7) .
C28 H28 0.9400 .
C29 H29 0.9400 .
N30 C35 1.333(7) .
N30 C31 1.363(6) .
C31 C32 1.386(7) .
C32 C33 1.390(7) .
C32 C36 1.468(6) .
C33 C34 1.364(7) .
C33 H33 0.9400 .
C34 C35 1.377(7) .
C34 H34 0.9400 .
C35 H35 0.9400 .
C36 N38 1.327(6) .
C36 C37 1.408(7) .
C37 N39 1.337(6) .
N38 C40 1.355(6) .
N39 C45 1.369(7) .
C40 C41 1.406(7) .
C40 C45 1.413(8) .
C41 C42 1.365(8) .
C41 H41 0.9400 .
C42 C43 1.399(10) .
C42 H42 0.9400 .
C43 C44 1.369(8) .
C43 H43 0.9400 .
C44 C45 1.418(7) .
C44 H44 0.9400 .
C46 C52 1.3897 .
C46 C47 1.3900 .
C46 C51 1.3900 .
C46 C46 1.836(13) 2
C47 C48 1.3900 .
C47 H47 0.9400 .
C48 C49 1.3900 .
C48 H48 0.9400 .
C49 C50 1.3900 .
C49 H49 0.9400 .
C50 C51 1.3900 .
C50 H50 0.9400 .
C51 H51 0.9400 .
C52 H52A 0.9700 .
C52 H52B 0.9700 .
C52 H52C 0.9700 .
C53 C54 1.364(11) .
C53 C58 1.406(12) .
C53 C59 1.477(11) .
C54 C55 1.415(12) .
C54 H54 0.9400 .
C55 C56 1.322(13) .
C55 H55 0.9400 .
C56 C57 1.420(13) .
C56 H56 0.9400 .
C57 C58 1.397(12) .
C57 H57 0.9400 .
C58 H58 0.9400 .
C59 H59A 0.9700 .
C59 H59B 0.9700 .
C59 H59C 0.9700 .
